data_4334143
loop_
_publ_author_name
'Joyee Mitra'
'Sabyasachi Sarkar'

_publ_contact_author_name 'Sabyasachi Sarkar'
_publ_section_title
;
 Oxo-Mo(IV)(dithiolene)thiolato Complexes: Analogue of Reduced Sulfite
 Oxidase
;
_journal_name_full 'Inorganic Chemistry'
_journal_page_first 3032
_journal_page_last 3042
_journal_paper_doi 10.1021/ic302485c
_journal_volume 52
_journal_year 2013
_chemical_formula_moiety 'C16 H36 N, C26 H15 Mo N4 O S3'
_chemical_formula_sum 'C42 H51 Mo N5 O S3'
_chemical_formula_weight 834.03
_chemical_name_systematic
;
 ?
;
_space_group_IT_number 2
_symmetry_cell_setting triclinic
_symmetry_space_group_name_Hall '-P 1'
_symmetry_space_group_name_H-M 'P -1'
_atom_sites_solution_hydrogens geom
_atom_sites_solution_primary direct
_atom_sites_solution_secondary difmap
_audit_creation_method SHELXL-97
_cell_angle_alpha 88.844(5)
_cell_angle_beta 88.841(5)
_cell_angle_gamma 87.704(5)
_cell_formula_units_Z 2
_cell_length_a 11.504(5)
_cell_length_b 17.514(5)
_cell_length_c 21.047(5)
_cell_measurement_temperature 100(2)
_cell_volume 4236(2)
_computing_cell_refinement 'SAINT 6.45 ( Bruker, 2003)'
_computing_data_collection 'SMART 5.628 (Bruker, 2003)'
_computing_data_reduction 'SAINT 6.45 ( Bruker, 2003)'
_computing_molecular_graphics 'Diamond 3.1e, Ortep'
_computing_structure_refinement 'SHELXL-97 (Sheldrick, 1997)'
_computing_structure_solution SIR-97
_diffrn_ambient_temperature 100(2)
_diffrn_measured_fraction_theta_full 0.962
_diffrn_measured_fraction_theta_max 0.962
_diffrn_measurement_method /w-scans
_diffrn_radiation_monochromator graphite
_diffrn_radiation_source 'fine-focus sealed tube'
_diffrn_radiation_type MoK\a
_diffrn_radiation_wavelength 0.71069
_diffrn_reflns_av_R_equivalents 0.0416
_diffrn_reflns_av_sigmaI/netI 0.0837
_diffrn_reflns_limit_h_max 14
_diffrn_reflns_limit_h_min -14
_diffrn_reflns_limit_k_max 22
_diffrn_reflns_limit_k_min -17
_diffrn_reflns_limit_l_max 24
_diffrn_reflns_limit_l_min -27
_diffrn_reflns_number 26143
_diffrn_reflns_theta_full 27.50
_diffrn_reflns_theta_max 27.50
_diffrn_reflns_theta_min 2.08
_exptl_absorpt_coefficient_mu 0.495
_exptl_crystal_colour 'navy blue'
_exptl_crystal_density_diffrn 1.308
_exptl_crystal_description 'rectangular block'
_exptl_crystal_F_000 1744
_exptl_crystal_size_max 0.04
_exptl_crystal_size_mid 0.02
_exptl_crystal_size_min 0.01
_platon_squeeze_details
;
;
_refine_diff_density_max 2.327
_refine_diff_density_min -1.401
_refine_diff_density_rms 0.165
_refine_ls_extinction_method none
_refine_ls_goodness_of_fit_ref 1.040
_refine_ls_hydrogen_treatment mixed
_refine_ls_matrix_type full
_refine_ls_number_parameters 946
_refine_ls_number_reflns 19441
_refine_ls_number_restraints 0
_refine_ls_restrained_S_all 1.040
_refine_ls_R_factor_all 0.1022
_refine_ls_R_factor_gt 0.0730
_refine_ls_shift/su_max 0.001
_refine_ls_shift/su_mean 0.000
_refine_ls_structure_factor_coef Fsqd
_refine_ls_weighting_details 'calc w=1/[\s^2^(Fo^2^)+(0.1499P)^2^+4.8748P] where P=(Fo^2^+2Fc^2^)/3'
_refine_ls_weighting_scheme calc
_refine_ls_wR_factor_gt 0.1993
_refine_ls_wR_factor_ref 0.2588
_reflns_number_gt 13137
_reflns_number_total 19441
_reflns_threshold_expression >2sigma(I)
_cod_data_source_file ic302485c_si_002_05.cif
_cod_data_source_block 3b
_cod_database_code 4334143

loop_
_symmetry_equiv_pos_as_xyz
'x, y, z'
'-x, -y, -z'

loop_
_atom_site_label
_atom_site_type_symbol
_atom_site_fract_x
_atom_site_fract_y
_atom_site_fract_z
_atom_site_U_iso_or_equiv
_atom_site_adp_type
_atom_site_occupancy
_atom_site_symmetry_multiplicity
_atom_site_calc_flag
_atom_site_refinement_flags
_atom_site_disorder_assembly
_atom_site_disorder_group
Mo1 Mo 0.67064(4) 0.89401(3) 0.32192(2) 0.04012(16) Uani 1 1 d . . .
Mo2 Mo 0.80552(4) 0.40154(2) 0.17541(2) 0.03296(14) Uani 1 1 d . . .
S1 S 0.86306(14) 0.84724(10) 0.35237(7) 0.0520(4) Uani 1 1 d . . .
S2 S 0.60397(13) 0.79508(8) 0.39254(6) 0.0401(3) Uani 1 1 d . . .
S3 S 0.47271(12) 0.94613(8) 0.33758(7) 0.0412(3) Uani 1 1 d . . .
S4 S 0.87556(13) 0.29941(8) 0.10884(6) 0.0386(3) Uani 1 1 d . . .
S5 S 0.61509(13) 0.36717(9) 0.14066(7) 0.0436(3) Uani 1 1 d . . .
S6 S 1.00555(12) 0.44308(8) 0.16370(6) 0.0375(3) Uani 1 1 d . . .
O1 O 0.6636(4) 0.8589(3) 0.2476(2) 0.0585(12) Uani 1 1 d . . .
O2 O 0.8044(4) 0.3655(2) 0.25068(18) 0.0406(9) Uani 1 1 d . . .
N1 N 1.0161(6) 0.6814(5) 0.4302(4) 0.112(4) Uani 1 1 d . . .
N2 N 0.7055(5) 0.6200(3) 0.4817(3) 0.0584(14) Uani 1 1 d . . .
N3 N 0.7019(4) 0.9827(3) 0.4007(2) 0.0367(10) Uani 1 1 d . . .
N4 N 0.7397(4) 0.9989(4) 0.2771(2) 0.0532(14) Uani 1 1 d . . .
N5 N 0.7807(6) 0.1337(3) 0.0185(3) 0.0642(16) Uani 1 1 d . . .
N6 N 0.4637(6) 0.2168(4) 0.0559(3) 0.077(2) Uani 1 1 d . . .
N7 N 0.7820(4) 0.4912(2) 0.0918(2) 0.0335(9) Uani 1 1 d . . .
N8 N 0.7353(4) 0.5114(3) 0.2139(2) 0.0361(10) Uani 1 1 d . . .
N9 N 0.1560(4) 0.3263(2) 0.3314(2) 0.0376(10) Uani 1 1 d . . .
N10 N 0.3088(5) 0.8267(3) 0.1845(3) 0.0567(14) Uani 1 1 d . . .
C1 C 0.8377(6) 0.7621(4) 0.3946(3) 0.0520(16) Uani 1 1 d . . .
C2 C 0.7282(6) 0.7402(4) 0.4119(3) 0.0487(14) Uani 1 1 d . . .
C3 C 0.9370(6) 0.7163(5) 0.4140(4) 0.071(2) Uani 1 1 d . . .
C4 C 0.7163(6) 0.6736(4) 0.4504(3) 0.0450(13) Uani 1 1 d . . .
C5 C 0.6778(5) 0.9743(3) 0.4625(3) 0.0380(12) Uani 1 1 d . . .
H5 H 0.6514 0.9275 0.4772 0.046 Uiso 1 1 calc R . .
C6 C 0.6903(6) 1.0321(3) 0.5066(3) 0.0456(13) Uani 1 1 d . . .
H6 H 0.6718 1.0236 0.5493 0.055 Uiso 1 1 calc R . .
C7 C 0.7297(6) 1.1011(4) 0.4864(3) 0.0545(16) Uani 1 1 d . . .
H7 H 0.7401 1.1396 0.5153 0.065 Uiso 1 1 calc R . .
C8 C 0.7542(5) 1.1129(3) 0.4220(4) 0.0498(16) Uani 1 1 d . . .
C9 C 0.7398(5) 1.0521(3) 0.3809(3) 0.0416(13) Uani 1 1 d . . .
C10 C 0.7599(5) 1.0609(4) 0.3135(3) 0.0529(17) Uani 1 1 d . . .
C11 C 0.7965(6) 1.1308(4) 0.2883(4) 0.067(2) Uani 1 1 d . . .
C12 C 0.8151(7) 1.1377(7) 0.2232(5) 0.092(4) Uani 1 1 d . . .
H12 H 0.8376 1.1836 0.2047 0.111 Uiso 1 1 calc R . .
C13 C 0.7996(8) 1.0758(7) 0.1873(5) 0.097(4) Uani 1 1 d . . .
H13 H 0.8148 1.0790 0.1438 0.116 Uiso 1 1 calc R . .
C14 C 0.7605(6) 1.0058(5) 0.2143(3) 0.070(2) Uani 1 1 d . . .
H14 H 0.7493 0.9646 0.1882 0.085 Uiso 1 1 calc R . .
C15 C 0.7899(6) 1.1850(4) 0.3932(5) 0.071(2) Uani 1 1 d . . .
H15 H 0.7997 1.2265 0.4192 0.085 Uiso 1 1 calc R . .
C16 C 0.8091(6) 1.1930(5) 0.3303(5) 0.079(3) Uani 1 1 d . . .
H16 H 0.8310 1.2400 0.3138 0.095 Uiso 1 1 calc R . .
C17 C 0.4765(5) 1.0473(3) 0.3271(3) 0.0397(12) Uani 1 1 d . . .
C18 C 0.4726(4) 1.0950(3) 0.3785(2) 0.0346(11) Uani 1 1 d . . .
H18 H 0.4557 1.0746 0.4186 0.041 Uiso 1 1 calc R . .
C19 C 0.4931(4) 1.1732(3) 0.3724(2) 0.0347(11) Uani 1 1 d . . .
C20 C 0.5170(5) 1.2048(3) 0.3115(3) 0.0418(13) Uani 1 1 d . . .
C21 C 0.5111(5) 1.1564(4) 0.2583(3) 0.0496(16) Uani 1 1 d . . .
H21 H 0.5211 1.1771 0.2176 0.060 Uiso 1 1 calc R . .
C22 C 0.4913(5) 1.0806(4) 0.2653(3) 0.0462(14) Uani 1 1 d . . .
H22 H 0.4874 1.0505 0.2296 0.055 Uiso 1 1 calc R . .
C23 C 0.4982(5) 1.2211(3) 0.4260(3) 0.0400(12) Uani 1 1 d . . .
H23 H 0.4787 1.2018 0.4661 0.048 Uiso 1 1 calc R . .
C24 C 0.5313(5) 1.2947(3) 0.4196(3) 0.0443(13) Uani 1 1 d . . .
H24 H 0.5361 1.3248 0.4553 0.053 Uiso 1 1 calc R . .
C25 C 0.5577(5) 1.3250(4) 0.3596(4) 0.0526(16) Uani 1 1 d . . .
H25 H 0.5805 1.3753 0.3555 0.063 Uiso 1 1 calc R . .
C26 C 0.5505(5) 1.2815(4) 0.3067(3) 0.0470(14) Uani 1 1 d . . .
H26 H 0.5679 1.3027 0.2670 0.056 Uiso 1 1 calc R . .
C27 C 0.7495(6) 0.2537(3) 0.0860(2) 0.0427(13) Uani 1 1 d . . .
C28 C 0.6419(6) 0.2824(4) 0.0996(3) 0.0464(14) Uani 1 1 d . . .
C29 C 0.7666(6) 0.1867(4) 0.0486(3) 0.0494(15) Uani 1 1 d . . .
C30 C 0.5414(7) 0.2461(4) 0.0755(3) 0.0580(17) Uani 1 1 d . . .
C31 C 0.8094(5) 0.4804(3) 0.0313(2) 0.0376(12) Uani 1 1 d . . .
H31 H 0.8370 0.4320 0.0196 0.045 Uiso 1 1 calc R . .
C32 C 0.7996(5) 0.5374(3) -0.0163(3) 0.0438(13) Uani 1 1 d . . .
H32 H 0.8186 0.5266 -0.0584 0.053 Uiso 1 1 calc R . .
C33 C 0.7610(6) 0.6101(3) 0.0011(3) 0.0451(14) Uani 1 1 d . . .
H33 H 0.7536 0.6492 -0.0293 0.054 Uiso 1 1 calc R . .
C34 C 0.7332(5) 0.6237(3) 0.0647(3) 0.0413(13) Uani 1 1 d . . .
C35 C 0.7451(5) 0.5628(3) 0.1088(2) 0.0353(11) Uani 1 1 d . . .
C36 C 0.7190(5) 0.5722(3) 0.1742(2) 0.0333(11) Uani 1 1 d . . .
C37 C 0.6829(5) 0.6464(3) 0.1957(3) 0.0431(13) Uani 1 1 d . . .
C38 C 0.6576(6) 0.6528(4) 0.2610(3) 0.0485(14) Uani 1 1 d . . .
H38 H 0.6320 0.6994 0.2776 0.058 Uiso 1 1 calc R . .
C39 C 0.6709(6) 0.5898(4) 0.3000(3) 0.0480(14) Uani 1 1 d . . .
H39 H 0.6543 0.5936 0.3433 0.058 Uiso 1 1 calc R . .
C40 C 0.7091(5) 0.5201(3) 0.2752(2) 0.0397(12) Uani 1 1 d . . .
H40 H 0.7166 0.4779 0.3025 0.048 Uiso 1 1 calc R . .
C41 C 0.6738(5) 0.7081(3) 0.1511(3) 0.0469(14) Uani 1 1 d . . .
H41 H 0.6518 0.7566 0.1653 0.056 Uiso 1 1 calc R . .
C42 C 0.6964(6) 0.6982(3) 0.0877(3) 0.0472(14) Uani 1 1 d . . .
H42 H 0.6882 0.7394 0.0593 0.057 Uiso 1 1 calc R . .
C43 C 1.0017(5) 0.5437(3) 0.1706(3) 0.0390(12) Uani 1 1 d . . .
C44 C 0.9843(6) 0.5791(4) 0.2303(3) 0.0498(15) Uani 1 1 d . . .
H44 H 0.9857 0.5488 0.2670 0.060 Uiso 1 1 calc R . .
C45 C 0.9654(6) 0.6565(3) 0.2356(3) 0.0483(15) Uani 1 1 d . . .
H45 H 0.9542 0.6779 0.2755 0.058 Uiso 1 1 calc R . .
C46 C 0.9631(5) 0.7037(3) 0.1802(3) 0.0481(15) Uani 1 1 d . . .
C47 C 0.9908(5) 0.6709(3) 0.1199(3) 0.0421(13) Uani 1 1 d . . .
C48 C 1.0089(5) 0.5901(3) 0.1174(3) 0.0405(12) Uani 1 1 d . . .
H48 H 1.0263 0.5680 0.0784 0.049 Uiso 1 1 calc R . .
C49 C 0.9918(6) 0.7174(3) 0.0643(3) 0.0495(15) Uani 1 1 d . . .
H49 H 1.0113 0.6964 0.0251 0.059 Uiso 1 1 calc R . .
C50 C 0.9638(6) 0.7935(4) 0.0686(4) 0.0600(18) Uani 1 1 d . . .
H50 H 0.9653 0.8241 0.0320 0.072 Uiso 1 1 calc R . .
C51 C 0.9328(6) 0.8268(4) 0.1269(4) 0.064(2) Uani 1 1 d . . .
H51 H 0.9124 0.8786 0.1283 0.077 Uiso 1 1 calc R . .
C52 C 0.9324(6) 0.7836(3) 0.1814(4) 0.0526(16) Uani 1 1 d . . .
H52 H 0.9120 0.8063 0.2199 0.063 Uiso 1 1 calc R . .
C53 C 0.0490(5) 0.3767(3) 0.3471(3) 0.0407(12) Uani 1 1 d . . .
H53A H 0.0314 0.4086 0.3100 0.049 Uiso 1 1 calc R . .
H53B H -0.0161 0.3439 0.3544 0.049 Uiso 1 1 calc R . .
C54 C 0.0570(6) 0.4280(4) 0.4036(3) 0.0497(15) Uani 1 1 d . . .
H54A H 0.1194 0.4630 0.3965 0.060 Uiso 1 1 calc R . .
H54B H 0.0743 0.3973 0.4414 0.060 Uiso 1 1 calc R . .
C55 C -0.0588(7) 0.4735(4) 0.4136(3) 0.0610(19) Uani 1 1 d . . .
H55A H -0.0492 0.5109 0.4463 0.073 Uiso 1 1 calc R . .
H55B H -0.0780 0.5011 0.3745 0.073 Uiso 1 1 calc R . .
C56 C -0.1600(7) 0.4231(5) 0.4330(4) 0.070(2) Uani 1 1 d . . .
H56A H -0.2295 0.4545 0.4389 0.105 Uiso 1 1 calc R . .
H56B H -0.1421 0.3961 0.4720 0.105 Uiso 1 1 calc R . .
H56C H -0.1717 0.3870 0.4002 0.105 Uiso 1 1 calc R . .
C57 C 0.2631(5) 0.3735(3) 0.3215(3) 0.0416(12) Uani 1 1 d . . .
H57A H 0.2754 0.4006 0.3604 0.050 Uiso 1 1 calc R . .
H57B H 0.3298 0.3387 0.3151 0.050 Uiso 1 1 calc R . .
C58 C 0.2606(5) 0.4314(3) 0.2666(3) 0.0452(13) Uani 1 1 d . . .
H58A H 0.1956 0.4678 0.2725 0.054 Uiso 1 1 calc R . .
H58B H 0.2505 0.4055 0.2269 0.054 Uiso 1 1 calc R . .
C59 C 0.3741(6) 0.4734(4) 0.2638(3) 0.0510(15) Uani 1 1 d . . .
H59A H 0.4391 0.4366 0.2611 0.061 Uiso 1 1 calc R . .
H59B H 0.3815 0.5017 0.3026 0.061 Uiso 1 1 calc R . .
C60 C 0.3785(7) 0.5286(4) 0.2066(3) 0.0636(19) Uani 1 1 d . . .
H60A H 0.4503 0.5547 0.2063 0.095 Uiso 1 1 calc R . .
H60B H 0.3144 0.5653 0.2094 0.095 Uiso 1 1 calc R . .
H60C H 0.3733 0.5005 0.1681 0.095 Uiso 1 1 calc R . .
C61 C 0.1271(5) 0.2853(3) 0.2709(3) 0.0366(11) Uani 1 1 d . . .
H61A H 0.1102 0.3236 0.2381 0.044 Uiso 1 1 calc R . .
H61B H 0.0565 0.2578 0.2790 0.044 Uiso 1 1 calc R . .
C62 C 0.2201(6) 0.2290(4) 0.2450(3) 0.0527(16) Uani 1 1 d . B .
H62A H 0.2904 0.2557 0.2342 0.063 Uiso 1 1 calc R . .
H62B H 0.2390 0.1902 0.2771 0.063 Uiso 1 1 calc R . .
C63 C 0.1751(7) 0.1918(4) 0.1864(3) 0.0627(19) Uani 1 1 d . . .
H63A H 0.1023 0.1691 0.1985 0.075 Uiso 1 1 calc R A 1
H63B H 0.1566 0.2326 0.1559 0.075 Uiso 1 1 calc R A 1
C64A C 0.2455(14) 0.1337(8) 0.1526(8) 0.067(4) Uani 0.50 1 d P B 1
H64A H 0.2028 0.1161 0.1174 0.101 Uiso 0.50 1 calc PR B 1
H64B H 0.2635 0.0915 0.1811 0.101 Uiso 0.50 1 calc PR B 1
H64C H 0.3163 0.1553 0.1372 0.101 Uiso 0.50 1 calc PR B 1
C64B C 0.1947(12) 0.2475(8) 0.1311(5) 0.053(3) Uani 0.50 1 d P B 2
H64D H 0.1670 0.2264 0.0928 0.079 Uiso 0.50 1 calc PR B 2
H64E H 0.2763 0.2562 0.1264 0.079 Uiso 0.50 1 calc PR B 2
H64F H 0.1532 0.2950 0.1394 0.079 Uiso 0.50 1 calc PR B 2
C65 C 0.1866(5) 0.2712(3) 0.3858(3) 0.0400(12) Uani 1 1 d . . .
H65A H 0.2100 0.3007 0.4216 0.048 Uiso 1 1 calc R . .
H65B H 0.2533 0.2392 0.3727 0.048 Uiso 1 1 calc R . .
C66 C 0.0897(5) 0.2194(3) 0.4083(3) 0.0438(13) Uani 1 1 d . . .
H66A H 0.0531 0.1981 0.3719 0.053 Uiso 1 1 calc R . .
H66B H 0.0310 0.2488 0.4321 0.053 Uiso 1 1 calc R . .
C67 C 0.1418(5) 0.1544(3) 0.4508(3) 0.0484(14) Uani 1 1 d . . .
H67A H 0.1954 0.1226 0.4258 0.058 Uiso 1 1 calc R . .
H67B H 0.1851 0.1762 0.4847 0.058 Uiso 1 1 calc R . .
C68 C 0.0468(6) 0.1054(4) 0.4796(4) 0.0600(18) Uani 1 1 d . . .
H68A H 0.0815 0.0655 0.5058 0.090 Uiso 1 1 calc R . .
H68B H 0.0046 0.0832 0.4462 0.090 Uiso 1 1 calc R . .
H68C H -0.0056 0.1367 0.5051 0.090 Uiso 1 1 calc R . .
C69 C 0.4127(6) 0.8738(4) 0.1659(3) 0.0554(17) Uani 1 1 d . . .
H69A H 0.4787 0.8388 0.1581 0.066 Uiso 1 1 calc R . .
H69B H 0.4313 0.9042 0.2021 0.066 Uiso 1 1 calc R . .
C70 C 0.4001(7) 0.9272(4) 0.1083(4) 0.067(2) Uani 1 1 d . . .
H70A H 0.3361 0.9638 0.1159 0.080 Uiso 1 1 calc R . .
H70B H 0.3817 0.8977 0.0716 0.080 Uiso 1 1 calc R . .
C71 C 0.5120(7) 0.9706(4) 0.0939(4) 0.066(2) Uani 1 1 d . . .
H71A H 0.4949 1.0101 0.0622 0.079 Uiso 1 1 calc R . .
H71B H 0.5340 0.9957 0.1323 0.079 Uiso 1 1 calc R . .
C72 C 0.6149(9) 0.9216(5) 0.0704(4) 0.085(3) Uani 1 1 d . . .
H72A H 0.6804 0.9531 0.0629 0.127 Uiso 1 1 calc R . .
H72B H 0.5953 0.8978 0.0316 0.127 Uiso 1 1 calc R . .
H72C H 0.6342 0.8830 0.1019 0.127 Uiso 1 1 calc R . .
C73 C 0.2019(6) 0.8769(4) 0.1954(4) 0.0614(18) Uani 1 1 d . . .
H73A H 0.1366 0.8442 0.2025 0.074 Uiso 1 1 calc R . .
H73B H 0.1872 0.9064 0.1567 0.074 Uiso 1 1 calc R . .
C74 C 0.2045(6) 0.9320(4) 0.2500(4) 0.063(2) Uani 1 1 d . . .
H74A H 0.2679 0.9662 0.2431 0.076 Uiso 1 1 calc R . .
H74B H 0.2185 0.9035 0.2893 0.076 Uiso 1 1 calc R . .
C75 C 0.0905(6) 0.9783(4) 0.2560(4) 0.0624(19) Uani 1 1 d . . .
H75A H 0.0794 1.0098 0.2179 0.075 Uiso 1 1 calc R . .
H75B H 0.0265 0.9440 0.2598 0.075 Uiso 1 1 calc R . .
C76 C 0.0901(7) 1.0288(4) 0.3134(4) 0.073(2) Uani 1 1 d . . .
H76A H 0.0177 1.0578 0.3160 0.109 Uiso 1 1 calc R . .
H76B H 0.1531 1.0630 0.3095 0.109 Uiso 1 1 calc R . .
H76C H 0.0994 0.9976 0.3511 0.109 Uiso 1 1 calc R . .
C77 C 0.2796(7) 0.7723(4) 0.1308(3) 0.0604(18) Uani 1 1 d . . .
H77A H 0.2155 0.7417 0.1454 0.072 Uiso 1 1 calc R . .
H77B H 0.2527 0.8030 0.0947 0.072 Uiso 1 1 calc R . .
C78 C 0.3774(7) 0.7193(4) 0.1085(3) 0.0562(17) Uani 1 1 d . . .
H78A H 0.4180 0.6977 0.1450 0.067 Uiso 1 1 calc R . .
H78B H 0.4324 0.7480 0.0830 0.067 Uiso 1 1 calc R . .
C79 C 0.3322(6) 0.6550(3) 0.0692(3) 0.0500(15) Uani 1 1 d . . .
H79A H 0.2877 0.6767 0.0341 0.060 Uiso 1 1 calc R . .
H79B H 0.2807 0.6245 0.0954 0.060 Uiso 1 1 calc R . .
C80 C 0.4319(7) 0.6040(4) 0.0433(3) 0.0569(17) Uani 1 1 d . . .
H80A H 0.4010 0.5641 0.0188 0.085 Uiso 1 1 calc R . .
H80B H 0.4753 0.5818 0.0780 0.085 Uiso 1 1 calc R . .
H80C H 0.4821 0.6339 0.0167 0.085 Uiso 1 1 calc R . .
C81 C 0.3408(6) 0.7829(4) 0.2453(3) 0.0556(17) Uani 1 1 d . . .
H81A H 0.4113 0.7522 0.2369 0.067 Uiso 1 1 calc R . .
H81B H 0.3588 0.8197 0.2772 0.067 Uiso 1 1 calc R . .
C82 C 0.2507(8) 0.7311(4) 0.2733(3) 0.0649(19) Uani 1 1 d . . .
H82A H 0.2341 0.6926 0.2427 0.078 Uiso 1 1 calc R . .
H82B H 0.1793 0.7609 0.2817 0.078 Uiso 1 1 calc R . .
C83 C 0.2908(11) 0.6921(5) 0.3346(4) 0.099(3) Uani 1 1 d . . .
H83A H 0.3712 0.6739 0.3297 0.119 Uiso 1 1 calc R . .
H83B H 0.2437 0.6484 0.3441 0.119 Uiso 1 1 calc R . .
C84 C 0.2790(9) 0.7512(6) 0.3913(5) 0.097(3) Uani 1 1 d . . .
H84A H 0.3075 0.7271 0.4296 0.145 Uiso 1 1 calc R . .
H84B H 0.1987 0.7669 0.3974 0.145 Uiso 1 1 calc R . .
H84C H 0.3237 0.7950 0.3810 0.145 Uiso 1 1 calc R . .

loop_
_atom_site_aniso_label
_atom_site_aniso_U_11
_atom_site_aniso_U_22
_atom_site_aniso_U_33
_atom_site_aniso_U_23
_atom_site_aniso_U_13
_atom_site_aniso_U_12
Mo1 0.0437(3) 0.0519(3) 0.0232(2) 0.00055(19) -0.00108(19) 0.0165(2)
Mo2 0.0374(3) 0.0363(2) 0.0247(2) 0.00504(17) -0.00023(17) 0.00153(18)
S1 0.0412(8) 0.0726(10) 0.0391(8) 0.0230(7) 0.0084(6) 0.0210(7)
S2 0.0413(8) 0.0460(7) 0.0327(7) -0.0055(6) -0.0038(6) 0.0079(6)
S3 0.0367(7) 0.0467(7) 0.0406(7) -0.0144(6) -0.0093(6) 0.0062(6)
S4 0.0440(8) 0.0380(7) 0.0332(7) 0.0042(5) -0.0014(6) 0.0042(6)
S5 0.0403(8) 0.0580(9) 0.0322(7) 0.0046(6) -0.0003(6) -0.0017(6)
S6 0.0381(7) 0.0391(7) 0.0345(7) 0.0052(5) -0.0013(5) 0.0044(5)
O1 0.074(3) 0.064(3) 0.034(2) -0.0013(19) -0.001(2) 0.033(2)
O2 0.046(2) 0.040(2) 0.036(2) 0.0048(16) -0.0049(16) -0.0009(16)
N1 0.056(4) 0.136(7) 0.137(7) 0.096(6) 0.019(4) 0.028(4)
N2 0.064(4) 0.063(3) 0.047(3) 0.010(3) -0.002(3) 0.006(3)
N3 0.036(2) 0.042(2) 0.032(2) 0.0072(18) -0.0093(18) -0.0003(19)
N4 0.039(3) 0.081(4) 0.037(3) 0.018(3) 0.006(2) 0.022(3)
N5 0.089(5) 0.057(3) 0.047(3) -0.003(3) -0.012(3) -0.005(3)
N6 0.068(4) 0.103(5) 0.064(4) -0.009(4) -0.009(3) -0.037(4)
N7 0.032(2) 0.033(2) 0.034(2) 0.0038(17) 0.0042(18) 0.0103(17)
N8 0.035(2) 0.040(2) 0.033(2) 0.0009(18) 0.0039(18) 0.0033(18)
N9 0.034(2) 0.035(2) 0.043(3) 0.0056(19) -0.0061(19) 0.0040(18)
N10 0.067(4) 0.048(3) 0.056(3) -0.014(2) -0.028(3) 0.005(3)
C1 0.043(3) 0.072(4) 0.038(3) 0.013(3) 0.011(3) 0.014(3)
C2 0.051(4) 0.060(4) 0.033(3) 0.002(3) 0.001(3) 0.013(3)
C3 0.048(4) 0.093(5) 0.067(5) 0.056(4) 0.015(3) 0.027(4)
C4 0.049(4) 0.051(3) 0.034(3) 0.007(3) -0.005(2) 0.010(3)
C5 0.036(3) 0.042(3) 0.036(3) 0.005(2) -0.004(2) -0.005(2)
C6 0.054(4) 0.046(3) 0.038(3) -0.002(2) -0.009(3) -0.002(3)
C7 0.044(4) 0.056(4) 0.065(4) -0.009(3) -0.017(3) -0.006(3)
C8 0.026(3) 0.043(3) 0.080(5) 0.018(3) -0.014(3) -0.002(2)
C9 0.026(3) 0.053(3) 0.045(3) 0.014(3) -0.006(2) 0.005(2)
C10 0.025(3) 0.073(4) 0.058(4) 0.037(3) -0.001(3) 0.002(3)
C11 0.034(3) 0.065(4) 0.098(6) 0.054(4) 0.004(3) 0.006(3)
C12 0.046(5) 0.127(8) 0.099(7) 0.081(7) 0.014(5) 0.016(5)
C13 0.053(5) 0.162(10) 0.068(6) 0.069(6) 0.025(4) 0.043(6)
C14 0.049(4) 0.117(6) 0.040(3) 0.036(4) 0.017(3) 0.034(4)
C15 0.030(3) 0.052(4) 0.130(8) 0.032(4) -0.022(4) -0.001(3)
C16 0.032(4) 0.076(5) 0.127(8) 0.071(6) -0.015(4) -0.004(3)
C17 0.035(3) 0.049(3) 0.034(3) -0.001(2) -0.007(2) 0.015(2)
C18 0.027(3) 0.047(3) 0.030(2) -0.002(2) -0.003(2) 0.004(2)
C19 0.027(3) 0.048(3) 0.029(2) 0.002(2) -0.0018(19) 0.006(2)
C20 0.026(3) 0.057(3) 0.041(3) 0.013(3) -0.002(2) 0.009(2)
C21 0.041(3) 0.083(5) 0.023(3) 0.009(3) 0.000(2) 0.016(3)
C22 0.045(3) 0.061(4) 0.031(3) -0.006(3) -0.005(2) 0.019(3)
C23 0.034(3) 0.042(3) 0.044(3) 0.003(2) -0.002(2) 0.001(2)
C24 0.036(3) 0.043(3) 0.055(4) -0.002(3) -0.007(3) -0.001(2)
C25 0.037(3) 0.044(3) 0.077(5) 0.016(3) 0.000(3) -0.005(3)
C26 0.035(3) 0.054(3) 0.050(4) 0.023(3) 0.000(3) 0.006(3)
C27 0.059(4) 0.044(3) 0.025(3) 0.004(2) -0.007(2) -0.003(3)
C28 0.060(4) 0.056(3) 0.024(3) 0.009(2) -0.006(2) -0.011(3)
C29 0.075(5) 0.045(3) 0.030(3) 0.003(2) -0.008(3) -0.010(3)
C30 0.061(4) 0.076(5) 0.039(3) -0.003(3) 0.001(3) -0.016(4)
C31 0.047(3) 0.038(3) 0.026(2) 0.002(2) 0.002(2) 0.014(2)
C32 0.046(3) 0.047(3) 0.037(3) 0.002(2) 0.002(2) 0.006(3)
C33 0.057(4) 0.043(3) 0.034(3) 0.014(2) 0.004(3) 0.008(3)
C34 0.047(3) 0.035(3) 0.040(3) 0.007(2) 0.008(2) 0.011(2)
C35 0.031(3) 0.044(3) 0.030(3) -0.001(2) 0.003(2) 0.006(2)
C36 0.033(3) 0.034(2) 0.032(3) 0.001(2) -0.001(2) 0.002(2)
C37 0.045(3) 0.040(3) 0.044(3) -0.009(2) 0.009(3) 0.005(2)
C38 0.055(4) 0.049(3) 0.041(3) -0.013(3) 0.005(3) 0.007(3)
C39 0.057(4) 0.060(4) 0.027(3) -0.006(3) 0.006(3) -0.007(3)
C40 0.040(3) 0.051(3) 0.028(3) -0.003(2) 0.006(2) -0.006(2)
C41 0.050(4) 0.036(3) 0.054(4) -0.009(3) 0.007(3) 0.012(2)
C42 0.053(4) 0.043(3) 0.045(3) 0.004(3) 0.003(3) 0.013(3)
C43 0.034(3) 0.047(3) 0.035(3) 0.003(2) 0.010(2) 0.003(2)
C44 0.049(4) 0.058(4) 0.042(3) 0.001(3) 0.002(3) -0.006(3)
C45 0.058(4) 0.048(3) 0.040(3) -0.010(3) 0.016(3) -0.025(3)
C46 0.042(3) 0.047(3) 0.056(4) -0.009(3) 0.014(3) -0.014(3)
C47 0.034(3) 0.046(3) 0.045(3) -0.003(2) 0.011(2) -0.002(2)
C48 0.040(3) 0.038(3) 0.043(3) -0.004(2) 0.012(2) 0.001(2)
C49 0.049(4) 0.041(3) 0.057(4) 0.010(3) 0.014(3) 0.004(3)
C50 0.059(4) 0.048(4) 0.071(5) 0.012(3) 0.019(4) 0.000(3)
C51 0.063(4) 0.032(3) 0.097(6) -0.010(3) 0.018(4) -0.008(3)
C52 0.046(4) 0.036(3) 0.076(5) -0.012(3) 0.018(3) -0.006(2)
C53 0.034(3) 0.048(3) 0.039(3) 0.005(2) -0.003(2) 0.010(2)
C54 0.049(4) 0.052(3) 0.047(3) -0.001(3) -0.013(3) 0.011(3)
C55 0.069(5) 0.060(4) 0.052(4) -0.002(3) -0.005(3) 0.025(3)
C56 0.067(5) 0.082(5) 0.059(4) 0.009(4) 0.007(4) 0.029(4)
C57 0.034(3) 0.045(3) 0.046(3) 0.009(2) -0.004(2) -0.003(2)
C58 0.046(3) 0.047(3) 0.043(3) 0.009(3) -0.011(3) -0.004(3)
C59 0.051(4) 0.051(3) 0.052(4) 0.012(3) -0.014(3) -0.010(3)
C60 0.076(5) 0.057(4) 0.058(4) 0.017(3) -0.012(4) -0.014(4)
C61 0.031(3) 0.035(3) 0.043(3) 0.001(2) -0.009(2) 0.002(2)
C62 0.047(4) 0.043(3) 0.067(4) -0.009(3) 0.009(3) 0.006(3)
C63 0.089(6) 0.048(4) 0.050(4) -0.005(3) 0.003(4) 0.011(3)
C64A 0.069(10) 0.058(8) 0.075(10) -0.032(7) -0.003(8) 0.019(7)
C64B 0.057(8) 0.069(8) 0.029(6) 0.000(5) 0.011(5) 0.020(6)
C65 0.033(3) 0.039(3) 0.047(3) 0.004(2) -0.012(2) 0.005(2)
C66 0.040(3) 0.042(3) 0.050(3) 0.013(3) -0.014(3) -0.006(2)
C67 0.041(3) 0.049(3) 0.056(4) 0.011(3) -0.019(3) -0.005(3)
C68 0.050(4) 0.055(4) 0.076(5) 0.028(3) -0.017(3) -0.007(3)
C69 0.058(4) 0.051(4) 0.058(4) -0.009(3) -0.026(3) 0.001(3)
C70 0.074(5) 0.054(4) 0.075(5) -0.007(4) -0.029(4) 0.000(4)
C71 0.081(5) 0.066(4) 0.052(4) -0.021(3) -0.010(4) -0.004(4)
C72 0.119(8) 0.086(6) 0.047(4) -0.005(4) 0.010(5) 0.022(5)
C73 0.057(4) 0.056(4) 0.073(5) -0.008(3) -0.028(4) 0.000(3)
C74 0.055(4) 0.052(4) 0.085(5) -0.020(4) -0.026(4) 0.004(3)
C75 0.046(4) 0.060(4) 0.082(5) 0.001(4) -0.024(4) 0.001(3)
C76 0.053(4) 0.053(4) 0.113(7) -0.013(4) -0.022(4) 0.017(3)
C77 0.080(5) 0.051(4) 0.051(4) -0.010(3) -0.019(4) -0.006(3)
C78 0.080(5) 0.051(3) 0.040(3) -0.009(3) -0.020(3) -0.008(3)
C79 0.061(4) 0.042(3) 0.048(3) -0.001(3) -0.016(3) -0.010(3)
C80 0.077(5) 0.060(4) 0.035(3) -0.008(3) -0.020(3) -0.008(3)
C81 0.062(4) 0.051(4) 0.054(4) -0.012(3) -0.017(3) 0.006(3)
C82 0.089(6) 0.055(4) 0.051(4) -0.004(3) -0.017(4) 0.001(4)
C83 0.166(11) 0.075(6) 0.059(5) -0.001(4) -0.025(6) -0.033(6)
C84 0.103(8) 0.115(8) 0.076(6) -0.018(5) -0.005(5) -0.038(6)

loop_
_atom_type_symbol
_atom_type_description
_atom_type_scat_dispersion_real
_atom_type_scat_dispersion_imag
_atom_type_scat_source
C C 0.0033 0.0016 'International Tables Vol C Tables 4.2.6.8 and 6.1.1.4'
H H 0.0000 0.0000 'International Tables Vol C Tables 4.2.6.8 and 6.1.1.4'
N N 0.0061 0.0033 'International Tables Vol C Tables 4.2.6.8 and 6.1.1.4'
O O 0.0106 0.0060 'International Tables Vol C Tables 4.2.6.8 and 6.1.1.4'
S S 0.1246 0.1234 'International Tables Vol C Tables 4.2.6.8 and 6.1.1.4'
Mo Mo -1.6832 0.6857 'International Tables Vol C Tables 4.2.6.8 and 6.1.1.4'

loop_
_geom_angle_atom_site_label_1
_geom_angle_atom_site_label_2
_geom_angle_atom_site_label_3
_geom_angle
O1 Mo1 N4 87.1(2)
O1 Mo1 N3 157.9(2)
N4 Mo1 N3 70.81(19)
O1 Mo1 S2 105.90(18)
N4 Mo1 S2 166.93(16)
N3 Mo1 S2 96.18(11)
O1 Mo1 S1 100.96(16)
N4 Mo1 S1 92.20(14)
N3 Mo1 S1 82.07(12)
S2 Mo1 S1 84.52(6)
O1 Mo1 S3 101.18(16)
N4 Mo1 S3 95.72(13)
N3 Mo1 S3 80.04(12)
S2 Mo1 S3 82.86(5)
S1 Mo1 S3 156.81(5)
O2 Mo2 N8 88.08(17)
O2 Mo2 N7 158.76(16)
N8 Mo2 N7 70.69(15)
O2 Mo2 S4 106.23(13)
N8 Mo2 S4 165.66(12)
N7 Mo2 S4 95.01(11)
O2 Mo2 S5 100.89(14)
N8 Mo2 S5 92.06(13)
N7 Mo2 S5 81.06(12)
S4 Mo2 S5 84.41(6)
O2 Mo2 S6 101.64(14)
N8 Mo2 S6 94.86(12)
N7 Mo2 S6 80.22(11)
S4 Mo2 S6 83.39(5)
S5 Mo2 S6 156.61(5)
C1 S1 Mo1 104.0(2)
C2 S2 Mo1 105.2(2)
C17 S3 Mo1 107.46(19)
C27 S4 Mo2 104.9(2)
C28 S5 Mo2 104.2(2)
C43 S6 Mo2 107.55(19)
C5 N3 C9 116.6(5)
C5 N3 Mo1 126.3(4)
C9 N3 Mo1 116.9(4)
C14 N4 C10 117.3(7)
C14 N4 Mo1 122.6(6)
C10 N4 Mo1 120.1(4)
C31 N7 C35 117.4(4)
C31 N7 Mo2 126.5(3)
C35 N7 Mo2 115.8(3)
C40 N8 C36 118.2(5)
C40 N8 Mo2 122.4(4)
C36 N8 Mo2 119.4(3)
C65 N9 C57 104.7(4)
C65 N9 C53 111.8(4)
C57 N9 C53 111.2(4)
C65 N9 C61 112.6(4)
C57 N9 C61 111.2(4)
C53 N9 C61 105.5(4)
C73 N10 C69 111.1(5)
C73 N10 C81 110.4(6)
C69 N10 C81 106.6(5)
C73 N10 C77 106.2(5)
C69 N10 C77 110.9(6)
C81 N10 C77 111.7(5)
C2 C1 C3 119.7(6)
C2 C1 S1 122.8(5)
C3 C1 S1 117.5(5)
C1 C2 C4 118.9(6)
C1 C2 S2 122.1(5)
C4 C2 S2 118.9(5)
N1 C3 C1 178.4(12)
N2 C4 C2 179.3(7)
N3 C5 C6 123.4(5)
C7 C6 C5 119.5(6)
C6 C7 C8 119.0(6)
C7 C8 C9 118.1(5)
C7 C8 C15 124.9(7)
C9 C8 C15 117.0(7)
N3 C9 C8 123.3(5)
N3 C9 C10 115.5(6)
C8 C9 C10 121.1(6)
N4 C10 C11 123.6(7)
N4 C10 C9 116.7(5)
C11 C10 C9 119.8(8)
C12 C11 C10 118.5(10)
C12 C11 C16 122.6(8)
C10 C11 C16 118.9(7)
C13 C12 C11 118.2(9)
C12 C13 C14 121.9(8)
N4 C14 C13 120.5(9)
C16 C15 C8 121.8(8)
C15 C16 C11 121.5(7)
C18 C17 C22 118.1(5)
C18 C17 S3 121.2(4)
C22 C17 S3 120.6(4)
C17 C18 C19 122.4(5)
C18 C19 C20 119.1(5)
C18 C19 C23 122.3(5)
C20 C19 C23 118.5(5)
C26 C20 C21 123.4(5)
C26 C20 C19 118.6(6)
C21 C20 C19 118.0(6)
C22 C21 C20 121.7(5)
C21 C22 C17 120.3(5)
C24 C23 C19 121.2(5)
C23 C24 C25 120.0(6)
C26 C25 C24 120.5(6)
C25 C26 C20 121.1(6)
C28 C27 C29 120.9(6)
C28 C27 S4 122.1(5)
C29 C27 S4 116.8(5)
C27 C28 C30 120.0(6)
C27 C28 S5 123.2(5)
C30 C28 S5 116.6(5)
N5 C29 C27 179.4(8)
N6 C30 C28 178.8(9)
N7 C31 C32 124.2(5)
C33 C32 C31 118.3(5)
C32 C33 C34 119.0(5)
C33 C34 C35 118.5(5)
C33 C34 C42 123.0(5)
C35 C34 C42 118.5(5)
N7 C35 C34 122.6(5)
N7 C35 C36 115.6(5)
C34 C35 C36 121.8(5)
N8 C36 C35 118.3(5)
N8 C36 C37 123.0(5)
C35 C36 C37 118.5(5)
C38 C37 C41 124.3(5)
C38 C37 C36 116.4(5)
C41 C37 C36 119.3(5)
C39 C38 C37 119.5(5)
C38 C39 C40 120.2(5)
N8 C40 C39 122.6(5)
C42 C41 C37 121.8(5)
C41 C42 C34 120.0(5)
C48 C43 C44 117.8(5)
C48 C43 S6 120.5(4)
C44 C43 S6 121.5(4)
C45 C44 C43 122.3(6)
C44 C45 C46 119.6(5)
C45 C46 C47 119.5(6)
C45 C46 C52 122.8(6)
C47 C46 C52 117.7(6)
C49 C47 C46 120.3(5)
C49 C47 C48 121.6(5)
C46 C47 C48 118.0(5)
C43 C48 C47 122.3(5)
C50 C49 C47 119.3(6)
C49 C50 C51 121.7(7)
C52 C51 C50 120.4(6)
C51 C52 C46 120.6(6)
C54 C53 N9 116.7(5)
C53 C54 C55 109.9(5)
C56 C55 C54 113.2(6)
C58 C57 N9 116.8(5)
C57 C58 C59 109.7(5)
C58 C59 C60 111.3(5)
N9 C61 C62 116.5(5)
C63 C62 C61 109.3(6)
C64A C63 C62 121.0(9)
C64A C63 C64B 89.4(9)
C62 C63 C64B 106.5(8)
N9 C65 C66 115.5(4)
C65 C66 C67 109.2(5)
C68 C67 C66 111.2(5)
N10 C69 C70 117.2(6)
C69 C70 C71 112.1(6)
C72 C71 C70 115.1(7)
N10 C73 C74 116.8(5)
C73 C74 C75 111.1(6)
C76 C75 C74 110.9(6)
C78 C77 N10 115.9(6)
C77 C78 C79 111.2(6)
C78 C79 C80 111.2(6)
C82 C81 N10 116.7(6)
C81 C82 C83 112.0(7)
C82 C83 C84 109.5(8)

loop_
_geom_bond_atom_site_label_1
_geom_bond_atom_site_label_2
_geom_bond_distance
Mo1 O1 1.698(4)
Mo1 N4 2.217(6)
Mo1 N3 2.338(5)
Mo1 S2 2.3991(16)
Mo1 S1 2.4233(18)
Mo1 S3 2.4376(17)
Mo2 O2 1.693(4)
Mo2 N8 2.218(4)
Mo2 N7 2.348(4)
Mo2 S4 2.3981(15)
Mo2 S5 2.4258(18)
Mo2 S6 2.4474(18)
S1 C1 1.752(7)
S2 C2 1.741(6)
S3 C17 1.783(6)
S4 C27 1.764(6)
S5 C28 1.747(7)
S6 C43 1.770(6)
N1 C3 1.129(9)
N2 C4 1.146(8)
N3 C5 1.331(7)
N3 C9 1.361(7)
N4 C14 1.342(8)
N4 C10 1.372(10)
N5 C29 1.138(8)
N6 C30 1.138(9)
N7 C31 1.320(6)
N7 C35 1.360(6)
N8 C40 1.328(6)
N8 C36 1.349(7)
N9 C65 1.520(7)
N9 C57 1.519(7)
N9 C53 1.520(7)
N9 C61 1.522(7)
N10 C73 1.498(9)
N10 C69 1.519(9)
N10 C81 1.523(8)
N10 C77 1.543(8)
C1 C2 1.371(9)
C1 C3 1.432(9)
C2 C4 1.416(8)
C5 C6 1.401(8)
C6 C7 1.363(9)
C7 C8 1.392(10)
C8 C9 1.403(9)
C8 C15 1.460(9)
C9 C10 1.439(8)
C10 C11 1.401(9)
C11 C12 1.386(13)
C11 C16 1.429(13)
C12 C13 1.354(15)
C13 C14 1.426(14)
C15 C16 1.343(12)
C17 C18 1.380(7)
C17 C22 1.423(8)
C18 C19 1.401(8)
C19 C20 1.413(7)
C19 C23 1.422(8)
C20 C26 1.413(9)
C20 C21 1.422(9)
C21 C22 1.360(9)
C23 C24 1.363(8)
C24 C25 1.391(9)
C25 C26 1.368(9)
C27 C28 1.344(9)
C27 C29 1.432(8)
C28 C30 1.446(9)
C31 C32 1.402(7)
C32 C33 1.386(8)
C33 C34 1.394(8)
C34 C35 1.405(7)
C34 C42 1.444(8)
C35 C36 1.415(7)
C36 C37 1.429(7)
C37 C38 1.405(8)
C37 C41 1.419(8)
C38 C39 1.367(9)
C39 C40 1.389(8)
C41 C42 1.368(8)
C43 C48 1.373(8)
C43 C44 1.420(8)
C44 C45 1.370(9)
C45 C46 1.417(9)
C46 C47 1.427(8)
C46 C52 1.430(8)
C47 C49 1.413(8)
C47 C48 1.425(8)
C49 C50 1.362(9)
C50 C51 1.402(10)
C51 C52 1.362(10)
C53 C54 1.513(8)
C54 C55 1.538(9)
C55 C56 1.533(11)
C57 C58 1.523(8)
C58 C59 1.524(9)
C59 C60 1.531(9)
C61 C62 1.527(8)
C62 C63 1.516(9)
C63 C64A 1.461(13)
C63 C64B 1.521(14)
C65 C66 1.527(8)
C66 C67 1.543(8)
C67 C68 1.525(9)
C69 C70 1.522(10)
C70 C71 1.542(11)
C71 C72 1.514(11)
C73 C74 1.518(9)
C74 C75 1.519(9)
C75 C76 1.511(10)
C77 C78 1.504(10)
C78 C79 1.526(8)
C79 C80 1.524(10)
C81 C82 1.507(11)
C82 C83 1.519(11)
C83 C84 1.596(12)

loop_
_platon_squeeze_void_nr
_platon_squeeze_void_average_x
_platon_squeeze_void_average_y
_platon_squeeze_void_average_z
_platon_squeeze_void_volume
_platon_squeeze_void_count_electrons
1 0.000 0.000 0.000 110.0 0.8
2 0.500 0.500 0.500 120.8 -0.3
